data_4033118
loop_
_publ_author_name
'Zhang, Ying'
'Sun, Feiye'
'Dan, Wenyan'
'Fang, Xiangdong'

_publ_section_title
;
 Friedel-Crafts Acylation Reactions of BN-Substituted Arenes.
;
_journal_issue 23
_journal_name_full 'The Journal of organic chemistry'
_journal_page_first 12877
_journal_page_last 12887
_journal_paper_doi 10.1021/acs.joc.7b02343
_journal_volume 82
_journal_year 2017
_chemical_formula_sum 'C18 H22 B N O'
_chemical_formula_weight 279.17
_space_group_crystal_system triclinic
_space_group_IT_number 2
_space_group_name_Hall '-P 1'
_space_group_name_H-M_alt 'P -1'
_symmetry_space_group_name_Hall '-P 1'
_symmetry_space_group_name_H-M 'P -1'
_atom_sites_solution_hydrogens geom
_audit_creation_method SHELXL-2014/7
_cell_angle_alpha 74.9850(10)
_cell_angle_beta 82.0070(10)
_cell_angle_gamma 70.9230(10)
_cell_formula_units_Z 2
_cell_length_a 7.5743(3)
_cell_length_b 9.7671(3)
_cell_length_c 11.9956(4)
_cell_measurement_reflns_used 9909
_cell_measurement_temperature 170(2)
_cell_measurement_theta_max 27.64
_cell_measurement_theta_min 3.18
_cell_volume 808.61(5)
_computing_cell_refinement 'Bruker SAINT'
_computing_data_collection 'Bruker APEX2'
_computing_data_reduction 'Bruker SAINT'
_computing_molecular_graphics 'Bruker SHELXTL'
_computing_publication_material 'Bruker SHELXTL'
_computing_structure_refinement 'SHELXL-2014/7 (Sheldrick, 2014)'
_computing_structure_solution 'SHELXS-97 (Sheldrick 2008)'
_diffrn_ambient_temperature 170(2)
_diffrn_measured_fraction_theta_full 0.996
_diffrn_measured_fraction_theta_max 0.993
_diffrn_measurement_device_type 'Bruker APEX-III CMOS'
_diffrn_measurement_method '\f and \w scans'
_diffrn_radiation_type MoK\a
_diffrn_radiation_wavelength 0.71073
_diffrn_reflns_av_R_equivalents 0.0236
_diffrn_reflns_av_unetI/netI 0.0139
_diffrn_reflns_Laue_measured_fraction_full 0.996
_diffrn_reflns_Laue_measured_fraction_max 0.993
_diffrn_reflns_limit_h_max 9
_diffrn_reflns_limit_h_min -9
_diffrn_reflns_limit_k_max 12
_diffrn_reflns_limit_k_min -12
_diffrn_reflns_limit_l_max 15
_diffrn_reflns_limit_l_min -15
_diffrn_reflns_number 28061
_diffrn_reflns_point_group_measured_fraction_full 0.996
_diffrn_reflns_point_group_measured_fraction_max 0.993
_diffrn_reflns_theta_full 25.242
_diffrn_reflns_theta_max 27.566
_diffrn_reflns_theta_min 3.165
_exptl_absorpt_coefficient_mu 0.069
_exptl_absorpt_correction_type multi-scan
_exptl_absorpt_process_details SADABS
_exptl_crystal_colour COLOURLESS
_exptl_crystal_density_diffrn 1.147
_exptl_crystal_description BLOCK
_exptl_crystal_F_000 300
_exptl_crystal_size_max 0.150
_exptl_crystal_size_mid 0.130
_exptl_crystal_size_min 0.110
_exptl_transmission_factor_max 0.7456
_exptl_transmission_factor_min 0.6871
_refine_diff_density_max 0.351
_refine_diff_density_min -0.237
_refine_diff_density_rms 0.043
_refine_ls_extinction_method none
_refine_ls_goodness_of_fit_ref 1.047
_refine_ls_hydrogen_treatment constr
_refine_ls_matrix_type full
_refine_ls_number_parameters 195
_refine_ls_number_reflns 3715
_refine_ls_number_restraints 0
_refine_ls_restrained_S_all 1.047
_refine_ls_R_factor_all 0.0564
_refine_ls_R_factor_gt 0.0484
_refine_ls_shift/su_max 0.000
_refine_ls_shift/su_mean 0.000
_refine_ls_structure_factor_coef Fsqd
_refine_ls_weighting_details 'w=1/[\s^2^(Fo^2^)+(0.0734P)^2^+0.3130P] where P=(Fo^2^+2Fc^2^)/3'
_refine_ls_weighting_scheme calc
_refine_ls_wR_factor_gt 0.1331
_refine_ls_wR_factor_ref 0.1404
_reflns_Friedel_coverage 0.000
_reflns_number_gt 3193
_reflns_number_total 3715
_reflns_threshold_expression 'I > 2\s(I)'
_cod_data_source_file jo7b02343_si_002.cif
_cod_data_source_block mo_151227a_compound_14
_cod_depositor_comments
;
The following automatic conversions were performed:

'_exptl_absorpt_correction_type' value 'MULTI-SCAN' changed to
'multi-scan' according to
/home/data/users/saulius/crontab/automatic-downloads/rss-feeds/ACS/lib/dictionaries/cif_core.dic
dictionary named 'cif_core.dic' version 2.4.2 from 2011-04-26.

Automatic conversion script
Id: cif_fix_values 4973 2017-02-22 13:04:09Z antanas 

 Adding full bibliography for 4033111--4033119.cif.
;
_cod_database_code 4033118
_shelx_shelxl_version_number 2014/7
_shelx_space_group_comment
; 
The symmetry employed for this shelxl refinement is uniquely defined 
by the following loop, which should always be used as a source of 
symmetry information in preference to the above space-group names. 
They are only intended as comments. 
;
_shelx_estimated_absorpt_t_min 0.990
_shelx_estimated_absorpt_t_max 0.992

loop_
_space_group_symop_operation_xyz
'x, y, z'
'-x, -y, -z'

loop_
_atom_site_label
_atom_site_type_symbol
_atom_site_fract_x
_atom_site_fract_y
_atom_site_fract_z
_atom_site_U_iso_or_equiv
_atom_site_adp_type
_atom_site_occupancy
_atom_site_site_symmetry_order
_atom_site_calc_flag
_atom_site_refinement_flags_posn
_atom_site_refinement_flags_adp
B1 B 0.4713(2) 0.72515(16) 0.73145(12) 0.0239(3) Uani 1 1 d . .
N1 N 0.38658(14) 0.61048(11) 0.73277(9) 0.0231(2) Uani 1 1 d . .
O1 O 0.85244(13) 0.31735(10) 0.51108(9) 0.0324(2) Uani 1 1 d . .
C1 C 0.66825(18) 0.70489(15) 0.67306(12) 0.0281(3) Uani 1 1 d . .
H1 H 0.7323 0.7741 0.6723 0.034 Uiso 1 1 calc R U
C2 C 0.75222(17) 0.58796(14) 0.62208(11) 0.0264(3) Uani 1 1 d . .
H2 H 0.8727 0.5770 0.5835 0.032 Uiso 1 1 calc R U
C3 C 0.65631(17) 0.48249(13) 0.62757(10) 0.0235(3) Uani 1 1 d . .
C4 C 0.71399(17) 0.35263(14) 0.57613(11) 0.0253(3) Uani 1 1 d . .
C5 C 0.57212(18) 0.26578(14) 0.61754(11) 0.0268(3) Uani 1 1 d . .
H5 H 0.5267 0.2480 0.5497 0.032 Uiso 1 1 calc R U
C6 C 0.6666(2) 0.11638(15) 0.69873(13) 0.0348(3) Uani 1 1 d . .
H6A H 0.7714 0.0576 0.6563 0.052 Uiso 1 1 calc R U
H6B H 0.5755 0.0617 0.7276 0.052 Uiso 1 1 calc R U
H6C H 0.7130 0.1347 0.7641 0.052 Uiso 1 1 calc R U
C7 C 0.40884(18) 0.36905(14) 0.67859(11) 0.0259(3) Uani 1 1 d . .
H7A H 0.2953 0.4071 0.6340 0.031 Uiso 1 1 calc R U
H7B H 0.3788 0.3158 0.7575 0.031 Uiso 1 1 calc R U
C8 C 0.48136(17) 0.49435(13) 0.68286(10) 0.0226(3) Uani 1 1 d . .
C9 C 0.19484(19) 0.61750(16) 0.78273(13) 0.0324(3) Uani 1 1 d . .
H9A H 0.1204 0.6117 0.7245 0.049 Uiso 1 1 calc R U
H9B H 0.1368 0.7114 0.8071 0.049 Uiso 1 1 calc R U
H9C H 0.2002 0.5340 0.8497 0.049 Uiso 1 1 calc R U
C10 C 0.35596(17) 0.86285(14) 0.78472(11) 0.0251(3) Uani 1 1 d . .
C11 C 0.23664(18) 0.99037(15) 0.71462(12) 0.0277(3) Uani 1 1 d . .
C12 C 0.13628(19) 1.11376(15) 0.75990(13) 0.0313(3) Uani 1 1 d . .
H12 H 0.0573 1.1987 0.7118 0.038 Uiso 1 1 calc R U
C13 C 0.1501(2) 1.11444(16) 0.87442(13) 0.0344(3) Uani 1 1 d . .
C14 C 0.2697(2) 0.99017(18) 0.94276(13) 0.0386(4) Uani 1 1 d . .
H14 H 0.2820 0.9905 1.0204 0.046 Uiso 1 1 calc R U
C15 C 0.3729(2) 0.86421(16) 0.89988(12) 0.0328(3) Uani 1 1 d . .
C16 C 0.2187(2) 0.99470(17) 0.58930(13) 0.0379(3) Uani 1 1 d . .
H16A H 0.1256 1.0878 0.5552 0.057 Uiso 1 1 calc R U
H16B H 0.1791 0.9102 0.5853 0.057 Uiso 1 1 calc R U
H16C H 0.3399 0.9889 0.5464 0.057 Uiso 1 1 calc R U
C17 C 0.0332(3) 1.24749(19) 0.92277(17) 0.0485(4) Uani 1 1 d . .
H17A H -0.0133 1.3331 0.8589 0.073 Uiso 1 1 calc R U
H17B H 0.1103 1.2716 0.9695 0.073 Uiso 1 1 calc R U
H17C H -0.0730 1.2237 0.9711 0.073 Uiso 1 1 calc R U
C18 C 0.4984(3) 0.7299(2) 0.97794(14) 0.0511(4) Uani 1 1 d . .
H18A H 0.5249 0.7592 1.0445 0.077 Uiso 1 1 calc R U
H18B H 0.6160 0.6905 0.9348 0.077 Uiso 1 1 calc R U
H18C H 0.4355 0.6530 1.0050 0.077 Uiso 1 1 calc R U

loop_
_atom_site_aniso_label
_atom_site_aniso_U_11
_atom_site_aniso_U_22
_atom_site_aniso_U_33
_atom_site_aniso_U_23
_atom_site_aniso_U_13
_atom_site_aniso_U_12
B1 0.0240(7) 0.0248(7) 0.0237(6) -0.0045(5) -0.0032(5) -0.0084(5)
N1 0.0205(5) 0.0252(5) 0.0243(5) -0.0067(4) 0.0018(4) -0.0083(4)
O1 0.0279(5) 0.0288(5) 0.0354(5) -0.0076(4) 0.0060(4) -0.0047(4)
C1 0.0243(6) 0.0279(6) 0.0350(7) -0.0065(5) -0.0025(5) -0.0121(5)
C2 0.0188(6) 0.0286(6) 0.0303(6) -0.0034(5) 0.0000(5) -0.0080(5)
C3 0.0212(6) 0.0223(6) 0.0247(6) -0.0027(5) -0.0014(4) -0.0059(4)
C4 0.0239(6) 0.0228(6) 0.0254(6) -0.0024(5) -0.0017(5) -0.0045(5)
C5 0.0284(6) 0.0252(6) 0.0282(6) -0.0080(5) -0.0018(5) -0.0087(5)
C6 0.0357(7) 0.0258(7) 0.0408(8) -0.0017(6) -0.0027(6) -0.0110(6)
C7 0.0258(6) 0.0246(6) 0.0290(6) -0.0067(5) 0.0021(5) -0.0109(5)
C8 0.0224(6) 0.0222(6) 0.0226(6) -0.0031(4) -0.0016(4) -0.0073(4)
C9 0.0257(6) 0.0356(7) 0.0404(7) -0.0161(6) 0.0100(5) -0.0146(5)
C10 0.0250(6) 0.0262(6) 0.0274(6) -0.0078(5) 0.0006(5) -0.0119(5)
C11 0.0238(6) 0.0290(6) 0.0324(7) -0.0098(5) 0.0000(5) -0.0095(5)
C12 0.0255(6) 0.0285(6) 0.0421(8) -0.0118(6) 0.0013(5) -0.0096(5)
C13 0.0358(7) 0.0336(7) 0.0420(8) -0.0180(6) 0.0116(6) -0.0196(6)
C14 0.0550(9) 0.0426(8) 0.0275(7) -0.0146(6) 0.0066(6) -0.0260(7)
C15 0.0421(8) 0.0326(7) 0.0283(7) -0.0067(5) -0.0012(6) -0.0177(6)
C16 0.0386(8) 0.0361(7) 0.0339(7) -0.0092(6) -0.0102(6) -0.0004(6)
C17 0.0517(10) 0.0437(9) 0.0596(10) -0.0302(8) 0.0186(8) -0.0216(8)
C18 0.0740(12) 0.0440(9) 0.0329(8) -0.0040(7) -0.0156(8) -0.0133(9)

loop_
_atom_type_symbol
_atom_type_description
_atom_type_scat_dispersion_real
_atom_type_scat_dispersion_imag
_atom_type_scat_source
H H 0.0000 0.0000 'International Tables Vol C Tables 4.2.6.8 and 6.1.1.4'
C C 0.0033 0.0016 'International Tables Vol C Tables 4.2.6.8 and 6.1.1.4'
B B 0.0013 0.0007 'International Tables Vol C Tables 4.2.6.8 and 6.1.1.4'
O O 0.0106 0.0060 'International Tables Vol C Tables 4.2.6.8 and 6.1.1.4'
N N 0.0061 0.0033 'International Tables Vol C Tables 4.2.6.8 and 6.1.1.4'

loop_
_geom_angle_atom_site_label_1
_geom_angle_atom_site_label_2
_geom_angle_atom_site_label_3
_geom_angle
N1 B1 C1 116.14(11)
N1 B1 C10 119.56(11)
C1 B1 C10 124.27(11)
C8 N1 B1 120.19(10)
C8 N1 C9 117.48(10)
B1 N1 C9 122.28(10)
C2 C1 B1 120.33(11)
C2 C1 H1 119.8
B1 C1 H1 119.8
C1 C2 C3 118.97(11)
C1 C2 H2 120.5
C3 C2 H2 120.5
C8 C3 C2 122.29(11)
C8 C3 C4 108.80(11)
C2 C3 C4 128.87(11)
O1 C4 C3 126.42(12)
O1 C4 C5 124.92(12)
C3 C4 C5 108.66(10)
C4 C5 C6 109.04(11)
C4 C5 C7 104.64(10)
C6 C5 C7 113.10(11)
C4 C5 H5 110.0
C6 C5 H5 110.0
C7 C5 H5 110.0
C5 C6 H6A 109.5
C5 C6 H6B 109.5
H6A C6 H6B 109.5
C5 C6 H6C 109.5
H6A C6 H6C 109.5
H6B C6 H6C 109.5
C8 C7 C5 104.14(10)
C8 C7 H7A 110.9
C5 C7 H7A 110.9
C8 C7 H7B 110.9
C5 C7 H7B 110.9
H7A C7 H7B 108.9
N1 C8 C3 122.01(11)
N1 C8 C7 125.16(11)
C3 C8 C7 112.82(11)
N1 C9 H9A 109.5
N1 C9 H9B 109.5
H9A C9 H9B 109.5
N1 C9 H9C 109.5
H9A C9 H9C 109.5
H9B C9 H9C 109.5
C15 C10 C11 118.70(12)
C15 C10 B1 121.62(12)
C11 C10 B1 119.66(11)
C12 C11 C10 120.31(12)
C12 C11 C16 119.44(12)
C10 C11 C16 120.24(12)
C13 C12 C11 121.14(13)
C13 C12 H12 119.4
C11 C12 H12 119.4
C14 C13 C12 118.55(13)
C14 C13 C17 121.44(14)
C12 C13 C17 120.00(15)
C13 C14 C15 121.75(13)
C13 C14 H14 119.1
C15 C14 H14 119.1
C14 C15 C10 119.52(13)
C14 C15 C18 120.09(13)
C10 C15 C18 120.38(13)
C11 C16 H16A 109.5
C11 C16 H16B 109.5
H16A C16 H16B 109.5
C11 C16 H16C 109.5
H16A C16 H16C 109.5
H16B C16 H16C 109.5
C13 C17 H17A 109.5
C13 C17 H17B 109.5
H17A C17 H17B 109.5
C13 C17 H17C 109.5
H17A C17 H17C 109.5
H17B C17 H17C 109.5
C15 C18 H18A 109.5
C15 C18 H18B 109.5
H18A C18 H18B 109.5
C15 C18 H18C 109.5
H18A C18 H18C 109.5
H18B C18 H18C 109.5

loop_
_geom_bond_atom_site_label_1
_geom_bond_atom_site_label_2
_geom_bond_distance
B1 N1 1.4573(17)
B1 C1 1.5311(19)
B1 C10 1.5818(18)
N1 C8 1.3639(16)
N1 C9 1.4789(16)
O1 C4 1.2259(16)
C1 C2 1.3645(18)
C1 H1 0.9500
C2 C3 1.4262(17)
C2 H2 0.9500
C3 C8 1.3800(17)
C3 C4 1.4658(17)
C4 C5 1.5330(18)
C5 C6 1.5378(18)
C5 C7 1.5487(17)
C5 H5 1.0000
C6 H6A 0.9800
C6 H6B 0.9800
C6 H6C 0.9800
C7 C8 1.5106(17)
C7 H7A 0.9900
C7 H7B 0.9900
C9 H9A 0.9800
C9 H9B 0.9800
C9 H9C 0.9800
C10 C15 1.4088(18)
C10 C11 1.4170(18)
C11 C12 1.3968(18)
C11 C16 1.5166(19)
C12 C13 1.394(2)
C12 H12 0.9500
C13 C14 1.392(2)
C13 C17 1.518(2)
C14 C15 1.406(2)
C14 H14 0.9500
C15 C18 1.516(2)
C16 H16A 0.9800
C16 H16B 0.9800
C16 H16C 0.9800
C17 H17A 0.9800
C17 H17B 0.9800
C17 H17C 0.9800
C18 H18A 0.9800
C18 H18B 0.9800
C18 H18C 0.9800
